data_1573856
loop_
_publ_author_name
'Meher, Niranjan'
'Khatun, Mst Nasima'
'Parui, Retwik'
'Iyer, Parameswar K.'

_publ_section_title
;
 Non-Conjugated Alkyl Chains Engineering to Tune Condensed State
 Photophysical and Supramolecular Assembly Properties
;
_journal_name_full Nanoscale
_journal_paper_doi 10.1039/D5NR00163C
_journal_year 2025
_chemical_formula_sum 'C17 H17 N O2'
_chemical_formula_weight 267.31
_space_group_crystal_system triclinic
_space_group_IT_number 2
_space_group_name_Hall '-P 1'
_space_group_name_H-M_alt 'P -1'
_atom_sites_solution_hydrogens geom
_audit_creation_method SHELXL-2016/6
_audit_update_record
;
2024-07-30 deposited with the CCDC.	2025-02-06 downloaded from the CCDC.
;
_cell_angle_alpha 89.903(9)
_cell_angle_beta 89.916(9)
_cell_angle_gamma 81.105(9)
_cell_formula_units_Z 4
_cell_length_a 9.639(3)
_cell_length_b 9.806(3)
_cell_length_c 14.785(4)
_cell_measurement_reflns_used 6979
_cell_measurement_temperature 296(2)
_cell_measurement_theta_max 21.67
_cell_measurement_theta_min 2.51
_cell_volume 1380.7(7)
_computing_structure_refinement 'SHELXL-2016/6 (Sheldrick, 2016)'
_computing_structure_solution 'SHELXT 2014/5 (Sheldrick, 2014)'
_diffrn_ambient_temperature 296(2)
_diffrn_measured_fraction_theta_full 1.000
_diffrn_measured_fraction_theta_max 1.000
_diffrn_measurement_device_type 'Bruker APEX-II CCD'
_diffrn_measurement_method '\f and \w scans'
_diffrn_radiation_type MoK\a
_diffrn_radiation_wavelength 0.71073
_diffrn_reflns_av_R_equivalents 0.0689
_diffrn_reflns_av_unetI/netI 0.0302
_diffrn_reflns_Laue_measured_fraction_full 1.000
_diffrn_reflns_Laue_measured_fraction_max 1.000
_diffrn_reflns_limit_h_max 11
_diffrn_reflns_limit_h_min -11
_diffrn_reflns_limit_k_max 11
_diffrn_reflns_limit_k_min -11
_diffrn_reflns_limit_l_max 17
_diffrn_reflns_limit_l_min -17
_diffrn_reflns_number 56551
_diffrn_reflns_point_group_measured_fraction_full 1.000
_diffrn_reflns_point_group_measured_fraction_max 1.000
_diffrn_reflns_theta_full 25.000
_diffrn_reflns_theta_max 25.000
_diffrn_reflns_theta_min 1.377
_exptl_absorpt_coefficient_mu 0.084
_exptl_crystal_colour Colourless
_exptl_crystal_density_diffrn 1.286
_exptl_crystal_description block
_exptl_crystal_F_000 568
_refine_diff_density_max 0.385
_refine_diff_density_min -0.274
_refine_diff_density_rms 0.050
_refine_ls_extinction_method none
_refine_ls_goodness_of_fit_ref 1.141
_refine_ls_hydrogen_treatment constr
_refine_ls_matrix_type full
_refine_ls_number_parameters 363
_refine_ls_number_reflns 4856
_refine_ls_number_restraints 0
_refine_ls_restrained_S_all 1.141
_refine_ls_R_factor_all 0.0897
_refine_ls_R_factor_gt 0.0595
_refine_ls_shift/su_max 0.000
_refine_ls_shift/su_mean 0.000
_refine_ls_structure_factor_coef Fsqd
_refine_ls_weighting_details 'w=1/[\s^2^(Fo^2^)+(0.1000P)^2^+0.2751P] where P=(Fo^2^+2Fc^2^)/3'
_refine_ls_weighting_scheme calc
_refine_ls_wR_factor_gt 0.1643
_refine_ls_wR_factor_ref 0.1966
_reflns_Friedel_coverage 0.000
_reflns_number_gt 3189
_reflns_number_total 4856
_reflns_threshold_expression 'I > 2\s(I)'
_cod_data_source_file d5nr00163c2.cif
_cod_data_source_block CN-5_0m_a
_cod_original_cell_volume 1380.6(7)
_cod_database_code 1573856
_shelx_shelxl_version_number 2016/6
_shelx_space_group_comment
;
The symmetry employed for this shelxl refinement is uniquely defined
by the following loop, which should always be used as a source of
symmetry information in preference to the above space-group names.
They are only intended as comments.
;

loop_
_space_group_symop_operation_xyz
'x, y, z'
'-x, -y, -z'

loop_
_atom_site_label
_atom_site_type_symbol
_atom_site_fract_x
_atom_site_fract_y
_atom_site_fract_z
_atom_site_U_iso_or_equiv
_atom_site_adp_type
_atom_site_occupancy
_atom_site_site_symmetry_order
_atom_site_calc_flag
_atom_site_refinement_flags_posn
_atom_site_refinement_flags_adp
_atom_site_refinement_flags_occupancy
_atom_site_disorder_assembly
_atom_site_disorder_group
O001 O 0.2753(2) 0.1929(2) 0.14202(12) 0.0660(6) Uani 1 1 d . . . . .
O002 O 0.7750(2) 0.1930(2) 0.35790(12) 0.0661(6) Uani 1 1 d . . . . .
O003 O 0.3635(2) 0.4067(2) 0.47418(13) 0.0679(6) Uani 1 1 d . . . . .
O004 O -0.1364(2) 0.4069(2) 0.02569(13) 0.0683(6) Uani 1 1 d . . . . .
N005 N 0.5709(2) 0.3011(2) 0.41724(12) 0.0459(5) Uani 1 1 d . . . . .
N006 N 0.0708(2) 0.3013(2) 0.08276(12) 0.0461(5) Uani 1 1 d . . . . .
C007 C 0.5957(2) 0.1116(2) 0.56109(14) 0.0377(5) Uani 1 1 d . . . . .
C008 C 0.0954(2) 0.1117(2) -0.06106(14) 0.0377(5) Uani 1 1 d . . . . .
C009 C 0.4774(2) 0.2147(2) 0.55602(15) 0.0412(6) Uani 1 1 d . . . . .
C00A C -0.0224(2) 0.2145(2) -0.05605(15) 0.0407(5) Uani 1 1 d . . . . .
C00B C 0.6996(2) 0.0992(2) 0.49345(14) 0.0406(5) Uani 1 1 d . . . . .
C00C C 0.1999(2) 0.0995(2) 0.00662(15) 0.0408(6) Uani 1 1 d . . . . .
C00D C 0.1111(3) 0.0176(2) -0.13495(15) 0.0438(6) Uani 1 1 d . . . . .
C00E C 0.6114(3) 0.0173(3) 0.63500(15) 0.0445(6) Uani 1 1 d . . . . .
C00F C 0.4630(3) 0.3147(3) 0.48093(16) 0.0461(6) Uani 1 1 d . . . . .
C00G C -0.0371(3) 0.3147(3) 0.01898(16) 0.0465(6) Uani 1 1 d . . . . .
C00H C 0.1868(3) 0.1987(3) 0.08221(15) 0.0449(6) Uani 1 1 d . . . . .
C00I C 0.6867(3) 0.1986(3) 0.41756(15) 0.0452(6) Uani 1 1 d . . . . .
C00J C 0.3134(3) -0.0032(3) 0.00161(17) 0.0508(6) Uani 1 1 d . . . . .
H00J H 0.380409 -0.012218 0.047286 0.061 Uiso 1 1 calc R U . . .
C00K C 0.8132(3) -0.0031(3) 0.49837(17) 0.0515(6) Uani 1 1 d . . . . .
H00K H 0.880390 -0.011823 0.452660 0.062 Uiso 1 1 calc R U . . .
C00L C 0.5059(3) 0.0311(3) 0.70177(17) 0.0562(7) Uani 1 1 d . . . . .
H00L H 0.514505 -0.028706 0.751012 0.067 Uiso 1 1 calc R U . . .
C00M C 0.7308(3) -0.0846(3) 0.63838(17) 0.0539(7) Uani 1 1 d . . . . .
H00M H 0.742662 -0.145938 0.686797 0.065 Uiso 1 1 calc R U . . .
C00N C 0.2310(3) -0.0847(3) -0.13806(18) 0.0543(7) Uani 1 1 d . . . . .
H00N H 0.242997 -0.146143 -0.186297 0.065 Uiso 1 1 calc R U . . .
C00O C 0.0053(3) 0.0314(3) -0.20164(17) 0.0567(7) Uani 1 1 d . . . . .
H00O H 0.013863 -0.028534 -0.250721 0.068 Uiso 1 1 calc R U . . .
C00P C -0.0184(3) 0.3758(3) 0.23607(16) 0.0521(7) Uani 1 1 d . . . . .
H00A H 0.032150 0.294895 0.265944 0.063 Uiso 1 1 calc R U . . .
H00B H -0.108850 0.354152 0.217291 0.063 Uiso 1 1 calc R U . . .
C00Q C 0.4815(3) 0.3760(3) 0.26396(16) 0.0524(7) Uani 1 1 d . . . . .
H00C H 0.390941 0.354314 0.282864 0.063 Uiso 1 1 calc R U . . .
H00D H 0.532050 0.295195 0.234144 0.063 Uiso 1 1 calc R U . . .
C00R C 0.3759(3) 0.2238(3) 0.62193(18) 0.0550(7) Uani 1 1 d . . . . .
H00R H 0.296925 0.291306 0.618195 0.066 Uiso 1 1 calc R U . . .
C00S C -0.1243(3) 0.2235(3) -0.12188(18) 0.0554(7) Uani 1 1 d . . . . .
H00S H -0.203334 0.290903 -0.117948 0.066 Uiso 1 1 calc R U . . .
C00T C 0.8292(3) -0.0949(3) 0.57194(19) 0.0577(7) Uani 1 1 d . . . . .
H00T H 0.907690 -0.163075 0.575181 0.069 Uiso 1 1 calc R U . . .
C00U C 0.3295(3) -0.0949(3) -0.07165(19) 0.0584(7) Uani 1 1 d . . . . .
H00U H 0.407946 -0.163027 -0.074830 0.070 Uiso 1 1 calc R U . . .
C00V C 0.5623(3) 0.4084(3) 0.34594(17) 0.0562(7) Uani 1 1 d . . . . .
H00E H 0.656713 0.418987 0.327575 0.067 Uiso 1 1 calc R U . . .
H00F H 0.517980 0.495713 0.371001 0.067 Uiso 1 1 calc R U . . .
C00W C 0.0626(3) 0.4082(3) 0.15404(17) 0.0562(7) Uani 1 1 d . . . . .
H00G H 0.018527 0.495715 0.129023 0.067 Uiso 1 1 calc R U . . .
H00H H 0.157058 0.418374 0.172256 0.067 Uiso 1 1 calc R U . . .
C00X C -0.1088(3) 0.1311(3) -0.19499(19) 0.0620(8) Uani 1 1 d . . . . .
H00X H -0.177714 0.138344 -0.239461 0.074 Uiso 1 1 calc R U . . .
C00Y C 0.3916(3) 0.1309(3) 0.69508(18) 0.0630(8) Uani 1 1 d . . . . .
H00Y H 0.322710 0.137873 0.739630 0.076 Uiso 1 1 calc R U . . .
C00Z C 0.4588(3) 0.4962(3) 0.1968(2) 0.0663(8) Uani 1 1 d . . . . .
H00I H 0.398832 0.472768 0.148463 0.080 Uiso 1 1 calc R U . . .
H00P H 0.408824 0.576455 0.227562 0.080 Uiso 1 1 calc R U . . .
C010 C -0.0412(3) 0.4962(3) 0.3033(2) 0.0681(8) Uani 1 1 d . . . . .
H01A H -0.091048 0.576514 0.272493 0.082 Uiso 1 1 calc R U . . .
H01B H -0.101378 0.472673 0.351691 0.082 Uiso 1 1 calc R U . . .
C011 C 0.0862(4) 0.5345(4) 0.3439(2) 0.0779(9) Uani 1 1 d . . . . .
H01C H 0.144643 0.563021 0.296108 0.093 Uiso 1 1 calc R U . . .
H01D H 0.138547 0.453731 0.372804 0.093 Uiso 1 1 calc R U . . .
C012 C 0.5858(4) 0.5342(4) 0.1565(2) 0.0806(10) Uani 1 1 d . . . . .
H01E H 0.638208 0.453450 0.127743 0.097 Uiso 1 1 calc R U . . .
H01F H 0.643966 0.562592 0.204304 0.097 Uiso 1 1 calc R U . . .
C013 C 0.5581(5) 0.6495(4) 0.0872(3) 0.0969(12) Uani 1 1 d . . . . .
H01G H 0.499836 0.622821 0.039848 0.145 Uiso 1 1 calc R U . . .
H01H H 0.645602 0.666786 0.062118 0.145 Uiso 1 1 calc R U . . .
H01I H 0.511288 0.731720 0.115898 0.145 Uiso 1 1 calc R U . . .
C014 C 0.0577(5) 0.6494(4) 0.4128(3) 0.0974(12) Uani 1 1 d . . . . .
H01J H 0.012263 0.731947 0.383781 0.146 Uiso 1 1 calc R U . . .
H01K H 0.144860 0.665921 0.438708 0.146 Uiso 1 1 calc R U . . .
H01L H -0.001972 0.623087 0.459659 0.146 Uiso 1 1 calc R U . . .

loop_
_atom_site_aniso_label
_atom_site_aniso_U_11
_atom_site_aniso_U_22
_atom_site_aniso_U_33
_atom_site_aniso_U_23
_atom_site_aniso_U_13
_atom_site_aniso_U_12
O001 0.0692(13) 0.0826(15) 0.0473(11) -0.0067(10) -0.0146(9) -0.0148(11)
O002 0.0695(13) 0.0826(15) 0.0468(10) 0.0101(10) 0.0136(9) -0.0139(11)
O003 0.0721(13) 0.0611(13) 0.0631(12) 0.0053(10) -0.0100(10) 0.0128(11)
O004 0.0720(13) 0.0600(13) 0.0654(12) -0.0023(10) 0.0084(10) 0.0137(11)
N005 0.0588(13) 0.0422(12) 0.0377(11) 0.0076(9) -0.0045(9) -0.0110(10)
N006 0.0591(13) 0.0424(12) 0.0376(11) -0.0043(9) 0.0026(9) -0.0108(10)
C007 0.0446(13) 0.0379(13) 0.0324(11) -0.0019(9) -0.0055(9) -0.0125(10)
C008 0.0448(13) 0.0389(13) 0.0315(11) 0.0029(9) 0.0035(9) -0.0127(10)
C009 0.0468(13) 0.0410(13) 0.0367(12) -0.0021(10) -0.0023(10) -0.0095(11)
C00A 0.0450(13) 0.0414(13) 0.0367(12) 0.0045(10) 0.0008(10) -0.0098(11)
C00B 0.0457(13) 0.0424(14) 0.0350(12) -0.0016(10) -0.0052(10) -0.0105(11)
C00C 0.0447(13) 0.0430(14) 0.0355(12) 0.0024(10) 0.0034(10) -0.0097(11)
C00D 0.0556(15) 0.0422(14) 0.0360(12) 0.0005(10) 0.0062(10) -0.0151(11)
C00E 0.0565(15) 0.0445(14) 0.0355(12) 0.0028(10) -0.0074(10) -0.0171(12)
C00F 0.0527(15) 0.0428(14) 0.0421(13) 0.0015(11) -0.0101(11) -0.0048(12)
C00G 0.0538(15) 0.0420(14) 0.0431(13) 0.0019(11) 0.0075(11) -0.0058(12)
C00H 0.0518(14) 0.0502(15) 0.0351(12) 0.0021(11) -0.0010(11) -0.0156(12)
C00I 0.0520(14) 0.0495(15) 0.0363(13) 0.0010(11) -0.0020(11) -0.0147(12)
C00J 0.0492(14) 0.0564(16) 0.0457(14) 0.0057(12) -0.0010(11) -0.0046(12)
C00K 0.0496(15) 0.0570(16) 0.0466(14) -0.0029(12) 0.0013(11) -0.0040(13)
C00L 0.0732(19) 0.0574(17) 0.0410(14) 0.0079(12) 0.0024(12) -0.0198(15)
C00M 0.0681(17) 0.0463(15) 0.0474(15) 0.0082(12) -0.0173(13) -0.0085(13)
C00N 0.0696(18) 0.0461(15) 0.0467(15) -0.0059(12) 0.0152(13) -0.0075(13)
C00O 0.0736(19) 0.0583(17) 0.0416(14) -0.0059(12) -0.0030(13) -0.0208(15)
C00P 0.0601(16) 0.0529(16) 0.0442(14) -0.0056(11) 0.0016(11) -0.0115(13)
C00Q 0.0599(16) 0.0527(16) 0.0457(14) 0.0078(11) -0.0030(12) -0.0121(13)
C00R 0.0524(15) 0.0575(17) 0.0548(16) -0.0027(13) 0.0051(12) -0.0072(13)
C00S 0.0516(15) 0.0572(17) 0.0565(16) 0.0043(13) -0.0086(12) -0.0058(13)
C00T 0.0579(17) 0.0515(16) 0.0597(17) 0.0023(13) -0.0124(13) 0.0039(13)
C00U 0.0608(17) 0.0520(17) 0.0590(17) 0.0004(13) 0.0098(13) 0.0023(13)
C00V 0.0765(19) 0.0464(15) 0.0487(15) 0.0126(12) -0.0075(13) -0.0190(14)
C00W 0.0781(19) 0.0456(15) 0.0476(15) -0.0108(12) 0.0075(13) -0.0183(14)
C00X 0.0649(18) 0.072(2) 0.0519(16) 0.0017(14) -0.0199(13) -0.0199(16)
C00Y 0.0678(18) 0.073(2) 0.0506(16) 0.0007(14) 0.0180(13) -0.0206(16)
C00Z 0.0656(18) 0.078(2) 0.0551(16) 0.0185(15) -0.0092(13) -0.0106(15)
C010 0.0673(18) 0.082(2) 0.0546(16) -0.0162(15) 0.0093(14) -0.0107(16)
C011 0.072(2) 0.090(2) 0.071(2) -0.0261(18) 0.0007(16) -0.0136(18)
C012 0.076(2) 0.094(3) 0.073(2) 0.0307(18) -0.0030(16) -0.0160(19)
C013 0.117(3) 0.095(3) 0.083(2) 0.045(2) 0.001(2) -0.029(2)
C014 0.117(3) 0.096(3) 0.083(2) -0.044(2) -0.001(2) -0.028(2)

loop_
_atom_type_symbol
_atom_type_description
_atom_type_scat_dispersion_real
_atom_type_scat_dispersion_imag
_atom_type_scat_source
C C 0.0033 0.0016 'International Tables Vol C Tables 4.2.6.8 and 6.1.1.4'
H H 0.0000 0.0000 'International Tables Vol C Tables 4.2.6.8 and 6.1.1.4'
N N 0.0061 0.0033 'International Tables Vol C Tables 4.2.6.8 and 6.1.1.4'
O O 0.0106 0.0060 'International Tables Vol C Tables 4.2.6.8 and 6.1.1.4'

loop_
_geom_angle_atom_site_label_1
_geom_angle_atom_site_label_2
_geom_angle_atom_site_label_3
_geom_angle
_geom_angle_site_symmetry_1
_geom_angle_site_symmetry_3
_geom_angle_publ_flag
C00I N005 C00F 125.1(2) . . ?
C00I N005 C00V 118.0(2) . . ?
C00F N005 C00V 116.9(2) . . ?
C00H N006 C00G 124.8(2) . . ?
C00H N006 C00W 117.9(2) . . ?
C00G N006 C00W 117.2(2) . . ?
C009 C007 C00B 120.9(2) . . ?
C009 C007 C00E 120.1(2) . . ?
C00B C007 C00E 119.0(2) . . ?
C00A C008 C00C 120.8(2) . . ?
C00A C008 C00D 120.0(2) . . ?
C00C C008 C00D 119.1(2) . . ?
C00R C009 C007 120.0(2) . . ?
C00R C009 C00F 119.8(2) . . ?
C007 C009 C00F 120.1(2) . . ?
C00S C00A C008 120.0(2) . . ?
C00S C00A C00G 119.7(2) . . ?
C008 C00A C00G 120.2(2) . . ?
C00K C00B C007 120.3(2) . . ?
C00K C00B C00I 120.0(2) . . ?
C007 C00B C00I 119.7(2) . . ?
C00J C00C C008 120.1(2) . . ?
C00J C00C C00H 120.2(2) . . ?
C008 C00C C00H 119.6(2) . . ?
C00N C00D C00O 123.1(2) . . ?
C00N C00D C008 118.7(2) . . ?
C00O C00D C008 118.2(2) . . ?
C00M C00E C00L 123.0(2) . . ?
C00M C00E C007 118.9(2) . . ?
C00L C00E C007 118.2(2) . . ?
O003 C00F N005 120.5(2) . . ?
O003 C00F C009 122.6(2) . . ?
N005 C00F C009 116.9(2) . . ?
O004 C00G N006 120.4(2) . . ?
O004 C00G C00A 122.7(2) . . ?
N006 C00G C00A 116.9(2) . . ?
O001 C00H N006 120.6(2) . . ?
O001 C00H C00C 122.0(2) . . ?
N006 C00H C00C 117.5(2) . . ?
O002 C00I N005 120.7(2) . . ?
O002 C00I C00B 122.0(2) . . ?
N005 C00I C00B 117.3(2) . . ?
C00C C00J C00U 120.7(2) . . ?
C00C C00J H00J 119.7 . . ?
C00U C00J H00J 119.7 . . ?
C00B C00K C00T 120.5(2) . . ?
C00B C00K H00K 119.8 . . ?
C00T C00K H00K 119.8 . . ?
C00Y C00L C00E 120.7(2) . . ?
C00Y C00L H00L 119.6 . . ?
C00E C00L H00L 119.6 . . ?
C00T C00M C00E 120.9(2) . . ?
C00T C00M H00M 119.5 . . ?
C00E C00M H00M 119.5 . . ?
C00U C00N C00D 121.0(2) . . ?
C00U C00N H00N 119.5 . . ?
C00D C00N H00N 119.5 . . ?
C00X C00O C00D 120.8(2) . . ?
C00X C00O H00O 119.6 . . ?
C00D C00O H00O 119.6 . . ?
C00W C00P C010 112.2(2) . . ?
C00W C00P H00A 109.2 . . ?
C010 C00P H00A 109.2 . . ?
C00W C00P H00B 109.2 . . ?
C010 C00P H00B 109.2 . . ?
H00A C00P H00B 107.9 . . ?
C00V C00Q C00Z 112.2(2) . . ?
C00V C00Q H00C 109.2 . . ?
C00Z C00Q H00C 109.2 . . ?
C00V C00Q H00D 109.2 . . ?
C00Z C00Q H00D 109.2 . . ?
H00C C00Q H00D 107.9 . . ?
C009 C00R C00Y 119.9(3) . . ?
C009 C00R H00R 120.1 . . ?
C00Y C00R H00R 120.1 . . ?
C00A C00S C00X 120.0(3) . . ?
C00A C00S H00S 120.0 . . ?
C00X C00S H00S 120.0 . . ?
C00M C00T C00K 120.3(2) . . ?
C00M C00T H00T 119.8 . . ?
C00K C00T H00T 119.8 . . ?
C00N C00U C00J 120.4(3) . . ?
C00N C00U H00U 119.8 . . ?
C00J C00U H00U 119.8 . . ?
N005 C00V C00Q 113.4(2) . . ?
N005 C00V H00E 108.9 . . ?
C00Q C00V H00E 108.9 . . ?
N005 C00V H00F 108.9 . . ?
C00Q C00V H00F 108.9 . . ?
H00E C00V H00F 107.7 . . ?
N006 C00W C00P 113.5(2) . . ?
N006 C00W H00G 108.9 . . ?
C00P C00W H00G 108.9 . . ?
N006 C00W H00H 108.9 . . ?
C00P C00W H00H 108.9 . . ?
H00G C00W H00H 107.7 . . ?
C00O C00X C00S 120.9(2) . . ?
C00O C00X H00X 119.5 . . ?
C00S C00X H00X 119.5 . . ?
C00L C00Y C00R 121.1(2) . . ?
C00L C00Y H00Y 119.4 . . ?
C00R C00Y H00Y 119.4 . . ?
C012 C00Z C00Q 115.8(3) . . ?
C012 C00Z H00I 108.3 . . ?
C00Q C00Z H00I 108.3 . . ?
C012 C00Z H00P 108.3 . . ?
C00Q C00Z H00P 108.3 . . ?
H00I C00Z H00P 107.4 . . ?
C011 C010 C00P 115.9(3) . . ?
C011 C010 H01A 108.3 . . ?
C00P C010 H01A 108.3 . . ?
C011 C010 H01B 108.3 . . ?
C00P C010 H01B 108.3 . . ?
H01A C010 H01B 107.4 . . ?
C010 C011 C014 113.8(3) . . ?
C010 C011 H01C 108.8 . . ?
C014 C011 H01C 108.8 . . ?
C010 C011 H01D 108.8 . . ?
C014 C011 H01D 108.8 . . ?
H01C C011 H01D 107.7 . . ?
C00Z C012 C013 114.0(3) . . ?
C00Z C012 H01E 108.8 . . ?
C013 C012 H01E 108.8 . . ?
C00Z C012 H01F 108.8 . . ?
C013 C012 H01F 108.8 . . ?
H01E C012 H01F 107.7 . . ?
C012 C013 H01G 109.5 . . ?
C012 C013 H01H 109.5 . . ?
H01G C013 H01H 109.5 . . ?
C012 C013 H01I 109.5 . . ?
H01G C013 H01I 109.5 . . ?
H01H C013 H01I 109.5 . . ?
C011 C014 H01J 109.5 . . ?
C011 C014 H01K 109.5 . . ?
H01J C014 H01K 109.5 . . ?
C011 C014 H01L 109.5 . . ?
H01J C014 H01L 109.5 . . ?
H01K C014 H01L 109.5 . . ?

loop_
_geom_bond_atom_site_label_1
_geom_bond_atom_site_label_2
_geom_bond_distance
_geom_bond_site_symmetry_2
_geom_bond_publ_flag
O001 C00H 1.225(3) . ?
O002 C00I 1.221(3) . ?
O003 C00F 1.215(3) . ?
O004 C00G 1.215(3) . ?
N005 C00I 1.381(3) . ?
N005 C00F 1.393(3) . ?
N005 C00V 1.481(3) . ?
N006 C00H 1.383(3) . ?
N006 C00G 1.396(3) . ?
N006 C00W 1.481(3) . ?
C007 C009 1.404(3) . ?
C007 C00B 1.406(3) . ?
C007 C00E 1.423(3) . ?
C008 C00A 1.399(3) . ?
C008 C00C 1.413(3) . ?
C008 C00D 1.424(3) . ?
C009 C00R 1.373(3) . ?
C009 C00F 1.472(3) . ?
C00A C00S 1.376(3) . ?
C00A C00G 1.476(3) . ?
C00B C00K 1.368(3) . ?
C00B C00I 1.478(3) . ?
C00C C00J 1.369(3) . ?
C00C C00H 1.475(3) . ?
C00D C00N 1.409(4) . ?
C00D C00O 1.411(4) . ?
C00E C00M 1.404(4) . ?
C00E C00L 1.408(4) . ?
C00J C00U 1.402(4) . ?
C00J H00J 0.9300 . ?
C00K C00T 1.404(4) . ?
C00K H00K 0.9300 . ?
C00L C00Y 1.359(4) . ?
C00L H00L 0.9300 . ?
C00M C00T 1.358(4) . ?
C00M H00M 0.9300 . ?
C00N C00U 1.359(4) . ?
C00N H00N 0.9300 . ?
C00O C00X 1.358(4) . ?
C00O H00O 0.9300 . ?
C00P C00W 1.501(4) . ?
C00P C010 1.535(4) . ?
C00P H00A 0.9700 . ?
C00P H00B 0.9700 . ?
C00Q C00V 1.503(4) . ?
C00Q C00Z 1.530(4) . ?
C00Q H00C 0.9700 . ?
C00Q H00D 0.9700 . ?
C00R C00Y 1.406(4) . ?
C00R H00R 0.9300 . ?
C00S C00X 1.405(4) . ?
C00S H00S 0.9300 . ?
C00T H00T 0.9300 . ?
C00U H00U 0.9300 . ?
C00V H00E 0.9700 . ?
C00V H00F 0.9700 . ?
C00W H00G 0.9700 . ?
C00W H00H 0.9700 . ?
C00X H00X 0.9300 . ?
C00Y H00Y 0.9300 . ?
C00Z C012 1.459(4) . ?
C00Z H00I 0.9700 . ?
C00Z H00P 0.9700 . ?
C010 C011 1.467(4) . ?
C010 H01A 0.9700 . ?
C010 H01B 0.9700 . ?
C011 C014 1.513(4) . ?
C011 H01C 0.9700 . ?
C011 H01D 0.9700 . ?
C012 C013 1.517(4) . ?
C012 H01E 0.9700 . ?
C012 H01F 0.9700 . ?
C013 H01G 0.9600 . ?
C013 H01H 0.9600 . ?
C013 H01I 0.9600 . ?
C014 H01J 0.9600 . ?
C014 H01K 0.9600 . ?
C014 H01L 0.9600 . ?
